data_1574735
loop_
_publ_author_name
'Bartos, Paulina'
'Szamweber, Patrycja'
'Camargo, Bruno'
'Pietrzak, Anna'
'Kaszy\'nski, Piotr'

_publ_section_title
;
 Photochemical synthesis of carbazole-fused Blatter radicals: effective
 spin injection to the carbazole system
;
_journal_issue 26
_journal_name_full 'Chemical Science'
_journal_page_first 12139
_journal_page_last 12147
_journal_paper_doi 10.1039/D5SC01182E
_journal_volume 16
_journal_year 2025
_chemical_formula_moiety 'C33 H31 N4'
_chemical_formula_sum 'C33 H31 N4'
_chemical_formula_weight 483.62
_space_group_crystal_system monoclinic
_space_group_IT_number 15
_space_group_name_Hall '-C 2yc'
_space_group_name_H-M_alt 'C 1 2/c 1'
_atom_sites_solution_hydrogens geom
_atom_sites_solution_primary other
_audit_creation_method SHELXL-2019/3
_audit_update_record
;
2025-04-09 deposited with the CCDC.	2025-05-27 downloaded from the CCDC.
;
_cell_angle_alpha 90
_cell_angle_beta 98.6130(10)
_cell_angle_gamma 90
_cell_formula_units_Z 8
_cell_length_a 22.1999(3)
_cell_length_b 10.49200(10)
_cell_length_c 21.9787(3)
_cell_measurement_reflns_used 16935
_cell_measurement_temperature 100.00(10)
_cell_measurement_theta_max 78.5280
_cell_measurement_theta_min 4.0250
_cell_volume 5061.58(11)
_computing_cell_refinement 'CrysAlisPro 1.171.43.100a (Rigaku OD, 2023)'
_computing_data_collection 'CrysAlisPro system (CCD 43.100a 64-bit (release 06-12-2023))'
_computing_data_reduction 'CrysAlisPro 1.171.43.100a (Rigaku OD, 2023)'
_computing_structure_refinement 'SHELXL-2019/3 (Sheldrick, 2019)'
_computing_structure_solution 'SHELXT 2019/5 (Sheldrick, 2019)'
_diffrn_ambient_temperature 100.00(10)
_diffrn_measured_fraction_theta_full 1.000
_diffrn_measured_fraction_theta_max 0.937
_diffrn_measurement_device_type 'XtaLAB Synergy, Dualflex, Pilatus 300K'
_diffrn_measurement_method '\w scans'
_diffrn_radiation_type CuK\a
_diffrn_radiation_wavelength 1.54184
_diffrn_reflns_av_R_equivalents 0.0298
_diffrn_reflns_av_unetI/netI 0.0211
_diffrn_reflns_Laue_measured_fraction_full 1.000
_diffrn_reflns_Laue_measured_fraction_max 0.937
_diffrn_reflns_limit_h_max 26
_diffrn_reflns_limit_h_min -26
_diffrn_reflns_limit_k_max 9
_diffrn_reflns_limit_k_min -13
_diffrn_reflns_limit_l_max 27
_diffrn_reflns_limit_l_min -27
_diffrn_reflns_number 33089
_diffrn_reflns_point_group_measured_fraction_full 1.000
_diffrn_reflns_point_group_measured_fraction_max 0.937
_diffrn_reflns_theta_full 67.684
_diffrn_reflns_theta_max 78.737
_diffrn_reflns_theta_min 4.028
_diffrn_source_type 'PhotonJet (Cu) X-ray Source'
_exptl_absorpt_coefficient_mu 0.581
_exptl_absorpt_correction_T_max 1.000
_exptl_absorpt_correction_T_min 0.857
_exptl_absorpt_correction_type gaussian
_exptl_absorpt_process_details
;
CrysAlisPro 1.171.43.100a (Rigaku Oxford Diffraction, 2023)
Numerical absorption correction based on gaussian integration over
a multifaceted crystal model
Empirical absorption correction using spherical harmonics,
implemented in SCALE3 ABSPACK scaling algorithm.
;
_exptl_crystal_colour green
_exptl_crystal_density_diffrn 1.269
_exptl_crystal_description block
_exptl_crystal_F_000 2056
_exptl_crystal_size_max 0.110
_exptl_crystal_size_mid 0.070
_exptl_crystal_size_min 0.060
_refine_diff_density_max 0.272
_refine_diff_density_min -0.319
_refine_diff_density_rms 0.038
_refine_ls_extinction_method none
_refine_ls_goodness_of_fit_ref 1.055
_refine_ls_hydrogen_treatment constr
_refine_ls_matrix_type full
_refine_ls_number_parameters 396
_refine_ls_number_reflns 5125
_refine_ls_number_restraints 127
_refine_ls_restrained_S_all 1.061
_refine_ls_R_factor_all 0.0461
_refine_ls_R_factor_gt 0.0384
_refine_ls_shift/su_max 0.001
_refine_ls_shift/su_mean 0.000
_refine_ls_structure_factor_coef Fsqd
_refine_ls_weighting_details 'w=1/[\s^2^(Fo^2^)+(0.0445P)^2^+3.9813P] where P=(Fo^2^+2Fc^2^)/3'
_refine_ls_weighting_scheme calc
_refine_ls_wR_factor_gt 0.0966
_refine_ls_wR_factor_ref 0.1011
_reflns_Friedel_coverage 0.000
_reflns_number_gt 4376
_reflns_number_total 5125
_reflns_threshold_expression 'I > 2\s(I)'
_cod_data_source_file d5sc01182e2.cif
_cod_data_source_block R_tBu_carb_3
_cod_depositor_comments 'Adding full bibliography for 1574735--1574736.cif.'
_cod_original_cell_volume 5061.57(11)
_cod_original_sg_symbol_H-M 'C 2/c'
_cod_database_code 1574735
_shelx_shelxl_version_number 2019/3
_shelx_space_group_comment
;
The symmetry employed for this shelxl refinement is uniquely defined
by the following loop, which should always be used as a source of
symmetry information in preference to the above space-group names.
They are only intended as comments.
;
_shelx_estimated_absorpt_t_min 0.939
_shelx_estimated_absorpt_t_max 0.966
_oxdiff_exptl_absorpt_empirical_full_min 0.888
_oxdiff_exptl_absorpt_empirical_full_max 1.204
_oxdiff_exptl_absorpt_empirical_details
;
Empirical correction (ABSPACK) includes:
- Absorption correction using spherical harmonics
- Frame scaling
;

loop_
_space_group_symop_operation_xyz
'x, y, z'
'-x, y, -z+1/2'
'x+1/2, y+1/2, z'
'-x+1/2, y+1/2, -z+1/2'
'-x, -y, -z'
'x, -y, z-1/2'
'-x+1/2, -y+1/2, -z'
'x+1/2, -y+1/2, z-1/2'

loop_
_atom_site_label
_atom_site_type_symbol
_atom_site_fract_x
_atom_site_fract_y
_atom_site_fract_z
_atom_site_U_iso_or_equiv
_atom_site_adp_type
_atom_site_occupancy
_atom_site_site_symmetry_order
_atom_site_calc_flag
_atom_site_refinement_flags_posn
_atom_site_refinement_flags_adp
_atom_site_refinement_flags_occupancy
_atom_site_disorder_assembly
_atom_site_disorder_group
N5 N 0.33673(4) 0.69251(9) 0.45439(4) 0.0174(2) Uani 1 1 d . . . . .
N4 N 0.33944(4) 0.74853(9) 0.51080(4) 0.0159(2) Uani 1 1 d . . . . .
N7 N 0.27121(4) 0.86230(9) 0.41057(4) 0.0181(2) Uani 1 1 d . . . . .
N11 N 0.35182(4) 0.86321(9) 0.62764(4) 0.0171(2) Uani 1 1 d . . . . .
C61 C 0.30026(5) 0.69307(11) 0.34655(5) 0.0179(2) Uani 1 1 d . . . . .
C62 C 0.33028(6) 0.57833(12) 0.33923(6) 0.0225(3) Uani 1 1 d . . . . .
H62 H 0.352353 0.537037 0.374095 0.027 Uiso 1 1 calc R U . . .
C63 C 0.32800(6) 0.52434(13) 0.28126(6) 0.0261(3) Uani 1 1 d . . . . .
H63 H 0.348679 0.446449 0.276695 0.031 Uiso 1 1 calc R U . . .
C64 C 0.29572(6) 0.58339(13) 0.22989(6) 0.0249(3) Uani 1 1 d . . . . .
H64 H 0.294581 0.546620 0.190232 0.030 Uiso 1 1 calc R U . . .
C65 C 0.26524(6) 0.69625(13) 0.23698(6) 0.0252(3) Uani 1 1 d . . . . .
H65 H 0.242690 0.736484 0.202066 0.030 Uiso 1 1 calc R U . . .
C66 C 0.26738(6) 0.75107(12) 0.29477(6) 0.0214(3) Uani 1 1 d . . . . .
H66 H 0.246327 0.828596 0.299107 0.026 Uiso 1 1 calc R U . . .
C6 C 0.30248(5) 0.75406(11) 0.40809(5) 0.0166(2) Uani 1 1 d . . . . .
C7AA C 0.31126(5) 0.86491(11) 0.51979(5) 0.0161(2) Uani 1 1 d . . . . .
C7A C 0.27630(5) 0.91980(11) 0.46743(5) 0.0166(2) Uani 1 1 d . . . . .
C3A C 0.37034(5) 0.68247(11) 0.56140(5) 0.0157(2) Uani 1 1 d . . . . .
C10A C 0.31628(5) 0.92503(11) 0.57813(5) 0.0164(2) Uani 1 1 d . . . . .
C3AA C 0.37426(5) 0.74300(11) 0.61813(5) 0.0162(2) Uani 1 1 d . . . . .
C3 C 0.39717(5) 0.56309(11) 0.55959(5) 0.0171(2) Uani 1 1 d . . . . .
H3 H 0.395397 0.519873 0.521384 0.020 Uiso 1 1 calc R U . . .
C2 C 0.42703(5) 0.50528(11) 0.61389(5) 0.0171(2) Uani 1 1 d . . . . .
C1 C 0.43030(5) 0.56909(11) 0.67008(5) 0.0173(2) Uani 1 1 d . . . . .
H1 H 0.450393 0.530668 0.706726 0.021 Uiso 1 1 calc R U . . .
C15B C 0.40380(5) 0.69011(11) 0.67221(5) 0.0170(2) Uani 1 1 d . . . . .
C8 C 0.24616(5) 1.03529(11) 0.47429(6) 0.0194(3) Uani 1 1 d . . . . .
H8 H 0.222820 1.074515 0.439547 0.023 Uiso 1 1 calc R U . . .
C10 C 0.28508(5) 1.03802(11) 0.58325(6) 0.0190(2) Uani 1 1 d . . . . .
H10 H 0.287314 1.078887 0.622097 0.023 Uiso 1 1 calc R U . . .
C9 C 0.25035(5) 1.09188(11) 0.53133(6) 0.0202(3) Uani 1 1 d . . . . .
H9 H 0.229139 1.169299 0.535462 0.024 Uiso 1 1 calc R U . . .
C11A C 0.36783(5) 0.89137(11) 0.69069(5) 0.0173(2) Uani 1 1 d . . . . .
C15A C 0.39971(5) 0.78537(11) 0.71939(5) 0.0168(2) Uani 1 1 d . . . . .
C12 C 0.35849(6) 0.99905(12) 0.72494(6) 0.0217(3) Uani 1 1 d . . . . .
H12 H 0.338435 1.071966 0.705920 0.026 Uiso 1 1 calc R U . . .
C13 C 0.37933(6) 0.99697(12) 0.78773(6) 0.0223(3) Uani 1 1 d . . . . .
H13 H 0.372625 1.069925 0.811427 0.027 Uiso 1 1 calc R U . . .
C14 C 0.40978(5) 0.89237(12) 0.81783(5) 0.0186(2) Uani 1 1 d . . . . .
C15 C 0.42059(5) 0.78673(11) 0.78248(5) 0.0176(2) Uani 1 1 d . . . . .
H15 H 0.442229 0.715519 0.801424 0.021 Uiso 1 1 calc R U . . .
C2T C 0.45446(6) 0.37181(11) 0.60929(5) 0.0203(3) Uani 1 1 d D U . . .
C24T C 0.42765(6) 0.88969(12) 0.88797(6) 0.0241(3) Uani 1 1 d D . . . .
C21 C 0.40272(7) 0.27711(13) 0.58936(7) 0.0313(4) Uani 0.944(2) 1 d D U P A 1
H21A H 0.419801 0.191901 0.585419 0.047 Uiso 0.944(2) 1 calc R U P A 1
H21B H 0.380080 0.303574 0.549641 0.047 Uiso 0.944(2) 1 calc R U P A 1
H21C H 0.375177 0.275276 0.620281 0.047 Uiso 0.944(2) 1 calc R U P A 1
C22 C 0.49888(7) 0.37334(15) 0.56176(7) 0.0316(4) Uani 0.944(2) 1 d . U P A 1
H22A H 0.517356 0.288874 0.559898 0.047 Uiso 0.944(2) 1 calc R U P A 1
H22B H 0.530878 0.436638 0.573933 0.047 Uiso 0.944(2) 1 calc R U P A 1
H22C H 0.476656 0.395487 0.521193 0.047 Uiso 0.944(2) 1 calc R U P A 1
C23 C 0.48946(7) 0.32599(14) 0.67053(6) 0.0292(4) Uani 0.944(2) 1 d D U P A 1
H23A H 0.506566 0.241364 0.665115 0.044 Uiso 0.944(2) 1 calc R U P A 1
H23B H 0.461743 0.321356 0.701227 0.044 Uiso 0.944(2) 1 calc R U P A 1
H23C H 0.522518 0.385866 0.684544 0.044 Uiso 0.944(2) 1 calc R U P A 1
C24 C 0.4246(12) 0.289(2) 0.6562(11) 0.033(5) Uani 0.056(2) 1 d D U P A 2
H24A H 0.436329 0.199231 0.652538 0.050 Uiso 0.056(2) 1 calc R U P A 2
H24B H 0.380119 0.296153 0.647177 0.050 Uiso 0.056(2) 1 calc R U P A 2
H24C H 0.438595 0.318560 0.698176 0.050 Uiso 0.056(2) 1 calc R U P A 2
C25 C 0.4352(16) 0.309(2) 0.5479(9) 0.045(7) Uani 0.056(2) 1 d D U P A 2
H25A H 0.450527 0.221167 0.549297 0.067 Uiso 0.056(2) 1 calc R U P A 2
H25B H 0.451898 0.356420 0.515872 0.067 Uiso 0.056(2) 1 calc R U P A 2
H25C H 0.390625 0.308052 0.538606 0.067 Uiso 0.056(2) 1 calc R U P A 2
C26 C 0.5207(8) 0.386(3) 0.6371(12) 0.034(5) Uani 0.056(2) 1 d D U P A 2
H26A H 0.541283 0.303463 0.636256 0.051 Uiso 0.056(2) 1 calc R U P A 2
H26B H 0.523414 0.415320 0.679727 0.051 Uiso 0.056(2) 1 calc R U P A 2
H26C H 0.540369 0.448257 0.613242 0.051 Uiso 0.056(2) 1 calc R U P A 2
C241 C 0.48955(9) 0.8316(2) 0.90678(8) 0.0398(5) Uani 0.861(2) 1 d D . P B 1
H24D H 0.500587 0.837032 0.951579 0.060 Uiso 0.861(2) 1 calc R U P B 1
H24E H 0.519681 0.877912 0.886959 0.060 Uiso 0.861(2) 1 calc R U P B 1
H24F H 0.488743 0.742021 0.894068 0.060 Uiso 0.861(2) 1 calc R U P B 1
C242 C 0.42819(8) 1.02213(16) 0.91696(7) 0.0314(4) Uani 0.861(2) 1 d D . P B 1
H24G H 0.439861 1.015061 0.961633 0.047 Uiso 0.861(2) 1 calc R U P B 1
H24H H 0.387481 1.059959 0.907820 0.047 Uiso 0.861(2) 1 calc R U P B 1
H24I H 0.457589 1.076321 0.900026 0.047 Uiso 0.861(2) 1 calc R U P B 1
C243 C 0.37784(10) 0.8107(2) 0.91366(8) 0.0482(6) Uani 0.861(2) 1 d D . P B 1
H24J H 0.386700 0.808466 0.958685 0.072 Uiso 0.861(2) 1 calc R U P B 1
H24K H 0.377496 0.723566 0.897505 0.072 Uiso 0.861(2) 1 calc R U P B 1
H24L H 0.337929 0.850142 0.900972 0.072 Uiso 0.861(2) 1 calc R U P B 1
C244 C 0.4591(4) 0.7614(8) 0.9122(3) 0.0160(19) Uani 0.139(2) 1 d D . P B 2
H24M H 0.474311 0.769214 0.956225 0.024 Uiso 0.139(2) 1 calc R U P B 2
H24N H 0.493108 0.743267 0.889816 0.024 Uiso 0.139(2) 1 calc R U P B 2
H24O H 0.429356 0.691845 0.905583 0.024 Uiso 0.139(2) 1 calc R U P B 2
C245 C 0.3953(5) 0.9514(10) 0.9253(4) 0.0314(4) Uani 0.139(2) 1 d D . P B 2
H24U H 0.419494 0.959475 0.966239 0.047 Uiso 0.139(2) 1 calc R U P B 2
H24V H 0.357926 0.903642 0.928452 0.047 Uiso 0.139(2) 1 calc R U P B 2
H24W H 0.384624 1.036499 0.908648 0.047 Uiso 0.139(2) 1 calc R U P B 2
C246 C 0.4970(6) 0.9671(13) 0.8934(5) 0.057(4) Uani 0.139(2) 1 d D . P B 2
H24R H 0.520320 0.952953 0.934334 0.086 Uiso 0.139(2) 1 calc R U P B 2
H24S H 0.490184 1.058709 0.886796 0.086 Uiso 0.139(2) 1 calc R U P B 2
H24T H 0.519926 0.933649 0.862048 0.086 Uiso 0.139(2) 1 calc R U P B 2

loop_
_atom_site_aniso_label
_atom_site_aniso_U_11
_atom_site_aniso_U_22
_atom_site_aniso_U_33
_atom_site_aniso_U_23
_atom_site_aniso_U_13
_atom_site_aniso_U_12
N5 0.0188(5) 0.0185(5) 0.0145(5) -0.0011(4) 0.0013(4) -0.0011(4)
N4 0.0163(5) 0.0162(5) 0.0149(5) -0.0003(4) 0.0017(4) -0.0006(4)
N7 0.0177(5) 0.0191(5) 0.0173(5) 0.0014(4) 0.0018(4) -0.0009(4)
N11 0.0187(5) 0.0165(5) 0.0159(5) -0.0008(4) 0.0016(4) 0.0014(4)
C61 0.0166(6) 0.0197(6) 0.0172(6) 0.0009(4) 0.0019(4) -0.0045(5)
C62 0.0234(6) 0.0242(6) 0.0191(6) 0.0013(5) 0.0009(5) 0.0023(5)
C63 0.0282(7) 0.0266(7) 0.0236(7) -0.0030(5) 0.0043(5) 0.0034(5)
C64 0.0307(7) 0.0275(7) 0.0168(6) -0.0031(5) 0.0045(5) -0.0056(5)
C65 0.0307(7) 0.0253(7) 0.0177(6) 0.0028(5) -0.0023(5) -0.0049(5)
C66 0.0241(6) 0.0191(6) 0.0199(6) 0.0021(5) -0.0003(5) -0.0011(5)
C6 0.0142(6) 0.0175(6) 0.0180(6) 0.0020(4) 0.0023(4) -0.0037(4)
C7AA 0.0134(5) 0.0157(5) 0.0197(6) 0.0005(4) 0.0040(4) -0.0022(4)
C7A 0.0134(5) 0.0181(6) 0.0184(6) 0.0018(4) 0.0025(4) -0.0030(4)
C3A 0.0136(5) 0.0175(6) 0.0158(6) 0.0010(4) 0.0013(4) -0.0013(4)
C10A 0.0149(6) 0.0163(5) 0.0179(6) 0.0021(4) 0.0022(4) -0.0018(4)
C3AA 0.0150(6) 0.0154(5) 0.0183(6) -0.0005(4) 0.0029(4) -0.0007(4)
C3 0.0179(6) 0.0170(6) 0.0162(6) -0.0019(4) 0.0023(4) -0.0009(4)
C2 0.0161(6) 0.0169(6) 0.0178(6) 0.0002(4) 0.0016(4) 0.0001(4)
C1 0.0176(6) 0.0183(6) 0.0154(5) 0.0014(4) 0.0004(4) -0.0001(4)
C15B 0.0157(6) 0.0189(6) 0.0164(6) -0.0007(4) 0.0027(4) -0.0020(4)
C8 0.0180(6) 0.0191(6) 0.0208(6) 0.0041(5) 0.0021(5) 0.0013(5)
C10 0.0201(6) 0.0178(6) 0.0193(6) -0.0011(4) 0.0037(5) -0.0013(5)
C9 0.0197(6) 0.0164(6) 0.0245(6) 0.0018(5) 0.0036(5) 0.0018(5)
C11A 0.0166(6) 0.0194(6) 0.0157(5) -0.0001(4) 0.0017(4) -0.0013(5)
C15A 0.0161(6) 0.0166(6) 0.0180(6) -0.0008(4) 0.0033(4) -0.0014(4)
C12 0.0251(6) 0.0186(6) 0.0210(6) -0.0007(5) 0.0014(5) 0.0039(5)
C13 0.0270(7) 0.0201(6) 0.0201(6) -0.0047(5) 0.0044(5) 0.0017(5)
C14 0.0176(6) 0.0218(6) 0.0166(6) -0.0010(5) 0.0034(4) -0.0024(5)
C15 0.0171(6) 0.0183(6) 0.0172(6) 0.0008(4) 0.0023(4) -0.0005(4)
C2T 0.0252(6) 0.0171(6) 0.0174(6) 0.0001(5) -0.0005(5) 0.0039(5)
C24T 0.0340(7) 0.0221(6) 0.0161(6) -0.0023(5) 0.0029(5) 0.0008(5)
C21 0.0359(8) 0.0175(7) 0.0376(9) -0.0019(6) -0.0040(6) 0.0017(6)
C22 0.0363(8) 0.0309(8) 0.0294(8) 0.0056(6) 0.0111(6) 0.0159(6)
C23 0.0408(9) 0.0241(7) 0.0202(7) -0.0009(5) -0.0033(6) 0.0127(6)
C24 0.037(11) 0.025(11) 0.040(11) 0.005(8) 0.013(10) 0.009(9)
C25 0.080(18) 0.023(12) 0.026(7) -0.004(7) -0.008(9) 0.016(12)
C26 0.025(6) 0.035(13) 0.042(13) 0.004(10) 0.005(7) 0.012(8)
C241 0.0453(12) 0.0485(12) 0.0226(9) -0.0083(8) -0.0049(8) 0.0238(10)
C242 0.0434(10) 0.0278(8) 0.0204(7) -0.0062(6) -0.0041(7) 0.0048(7)
C243 0.0625(13) 0.0645(13) 0.0193(8) -0.0041(8) 0.0117(8) -0.0335(11)
C244 0.022(5) 0.020(4) 0.007(4) 0.000(3) 0.004(3) 0.000(4)
C245 0.0434(10) 0.0278(8) 0.0204(7) -0.0062(6) -0.0041(7) 0.0048(7)
C246 0.083(10) 0.047(7) 0.030(6) 0.010(5) -0.028(6) -0.043(7)

loop_
_atom_type_symbol
_atom_type_description
_atom_type_scat_dispersion_real
_atom_type_scat_dispersion_imag
_atom_type_scat_source
C C 0.0181 0.0091 'International Tables Vol C Tables 4.2.6.8 and 6.1.1.4'
H H 0.0000 0.0000 'International Tables Vol C Tables 4.2.6.8 and 6.1.1.4'
N N 0.0311 0.0180 'International Tables Vol C Tables 4.2.6.8 and 6.1.1.4'

loop_
_geom_angle_atom_site_label_1
_geom_angle_atom_site_label_2
_geom_angle_atom_site_label_3
_geom_angle
_geom_angle_site_symmetry_1
_geom_angle_site_symmetry_3
_geom_angle_publ_flag
C6 N5 N4 115.13(10) . . ?
N5 N4 C7AA 122.95(9) . . ?
N5 N4 C3A 117.26(9) . . ?
C7AA N4 C3A 119.76(10) . . ?
C6 N7 C7A 115.90(10) . . ?
C3AA N11 C10A 118.53(10) . . ?
C3AA N11 C11A 107.22(9) . . ?
C10A N11 C11A 134.03(10) . . ?
C66 C61 C62 118.81(11) . . ?
C66 C61 C6 119.66(11) . . ?
C62 C61 C6 121.53(11) . . ?
C63 C62 C61 120.32(12) . . ?
C63 C62 H62 119.8 . . ?
C61 C62 H62 119.8 . . ?
C62 C63 C64 120.49(12) . . ?
C62 C63 H63 119.8 . . ?
C64 C63 H63 119.8 . . ?
C65 C64 C63 119.43(12) . . ?
C65 C64 H64 120.3 . . ?
C63 C64 H64 120.3 . . ?
C64 C65 C66 120.46(12) . . ?
C64 C65 H65 119.8 . . ?
C66 C65 H65 119.8 . . ?
C65 C66 C61 120.48(12) . . ?
C65 C66 H66 119.8 . . ?
C61 C66 H66 119.8 . . ?
N7 C6 N5 128.11(11) . . ?
N7 C6 C61 117.07(10) . . ?
N5 C6 C61 114.82(10) . . ?
N4 C7AA C7A 116.37(10) . . ?
N4 C7AA C10A 122.63(10) . . ?
C7A C7AA C10A 121.00(11) . . ?
N7 C7A C8 120.01(11) . . ?
N7 C7A C7AA 121.44(11) . . ?
C8 C7A C7AA 118.54(11) . . ?
C3 C3A C3AA 117.88(10) . . ?
C3 C3A N4 125.78(10) . . ?
C3AA C3A N4 116.34(10) . . ?
C10 C10A N11 124.20(11) . . ?
C10 C10A C7AA 118.76(11) . . ?
N11 C10A C7AA 117.02(10) . . ?
N11 C3AA C15B 111.76(10) . . ?
N11 C3AA C3A 125.19(11) . . ?
C15B C3AA C3A 123.01(11) . . ?
C3A C3 C2 120.79(11) . . ?
C3A C3 H3 119.6 . . ?
C2 C3 H3 119.6 . . ?
C1 C2 C3 119.79(11) . . ?
C1 C2 C2T 121.75(10) . . ?
C3 C2 C2T 118.45(10) . . ?
C2 C1 C15B 119.77(11) . . ?
C2 C1 H1 120.1 . . ?
C15B C1 H1 120.1 . . ?
C3AA C15B C1 118.76(11) . . ?
C3AA C15B C15A 105.35(10) . . ?
C1 C15B C15A 135.86(11) . . ?
C9 C8 C7A 120.11(11) . . ?
C9 C8 H8 119.9 . . ?
C7A C8 H8 119.9 . . ?
C10A C10 C9 120.06(11) . . ?
C10A C10 H10 120.0 . . ?
C9 C10 H10 120.0 . . ?
C8 C9 C10 121.51(11) . . ?
C8 C9 H9 119.2 . . ?
C10 C9 H9 119.2 . . ?
C12 C11A N11 131.80(11) . . ?
C12 C11A C15A 120.18(11) . . ?
N11 C11A C15A 108.01(10) . . ?
C15 C15A C11A 120.31(11) . . ?
C15 C15A C15B 132.04(11) . . ?
C11A C15A C15B 107.65(10) . . ?
C13 C12 C11A 118.09(11) . . ?
C13 C12 H12 121.0 . . ?
C11A C12 H12 121.0 . . ?
C12 C13 C14 123.14(11) . . ?
C12 C13 H13 118.4 . . ?
C14 C13 H13 118.4 . . ?
C15 C14 C13 118.05(11) . . ?
C15 C14 C24T 120.35(11) . . ?
C13 C14 C24T 121.51(11) . . ?
C15A C15 C14 120.18(11) . . ?
C15A C15 H15 119.9 . . ?
C14 C15 H15 119.9 . . ?
C25 C2T C26 122.2(17) . . ?
C23 C2T C21 107.96(11) . . ?
C25 C2T C2 113.4(10) . . ?
C26 C2T C2 104.8(10) . . ?
C23 C2T C2 112.53(10) . . ?
C21 C2T C2 108.80(10) . . ?
C23 C2T C22 107.95(11) . . ?
C21 C2T C22 109.97(11) . . ?
C2 C2T C22 109.60(10) . . ?
C25 C2T C24 104.7(17) . . ?
C26 C2T C24 105.7(15) . . ?
C2 C2T C24 104.6(9) . . ?
C241 C24T C242 107.70(13) . . ?
C245 C24T C14 121.8(4) . . ?
C241 C24T C14 111.84(11) . . ?
C242 C24T C14 112.78(11) . . ?
C241 C24T C243 110.77(15) . . ?
C242 C24T C243 107.18(13) . . ?
C14 C24T C243 106.49(11) . . ?
C245 C24T C244 117.3(5) . . ?
C14 C24T C244 113.0(3) . . ?
C245 C24T C246 106.6(7) . . ?
C14 C24T C246 98.9(4) . . ?
C244 C24T C246 91.9(6) . . ?
C2T C21 H21A 109.5 . . ?
C2T C21 H21B 109.5 . . ?
H21A C21 H21B 109.5 . . ?
C2T C21 H21C 109.5 . . ?
H21A C21 H21C 109.5 . . ?
H21B C21 H21C 109.5 . . ?
C2T C22 H22A 109.5 . . ?
C2T C22 H22B 109.5 . . ?
H22A C22 H22B 109.5 . . ?
C2T C22 H22C 109.5 . . ?
H22A C22 H22C 109.5 . . ?
H22B C22 H22C 109.5 . . ?
C2T C23 H23A 109.5 . . ?
C2T C23 H23B 109.5 . . ?
H23A C23 H23B 109.5 . . ?
C2T C23 H23C 109.5 . . ?
H23A C23 H23C 109.5 . . ?
H23B C23 H23C 109.5 . . ?
C2T C24 H24A 109.5 . . ?
C2T C24 H24B 109.5 . . ?
H24A C24 H24B 109.5 . . ?
C2T C24 H24C 109.5 . . ?
H24A C24 H24C 109.5 . . ?
H24B C24 H24C 109.5 . . ?
C2T C25 H25A 109.5 . . ?
C2T C25 H25B 109.5 . . ?
H25A C25 H25B 109.5 . . ?
C2T C25 H25C 109.5 . . ?
H25A C25 H25C 109.5 . . ?
H25B C25 H25C 109.5 . . ?
C2T C26 H26A 109.5 . . ?
C2T C26 H26B 109.5 . . ?
H26A C26 H26B 109.5 . . ?
C2T C26 H26C 109.5 . . ?
H26A C26 H26C 109.5 . . ?
H26B C26 H26C 109.5 . . ?
C24T C241 H24D 109.5 . . ?
C24T C241 H24E 109.5 . . ?
H24D C241 H24E 109.5 . . ?
C24T C241 H24F 109.5 . . ?
H24D C241 H24F 109.5 . . ?
H24E C241 H24F 109.5 . . ?
C24T C242 H24G 109.5 . . ?
C24T C242 H24H 109.5 . . ?
H24G C242 H24H 109.5 . . ?
C24T C242 H24I 109.5 . . ?
H24G C242 H24I 109.5 . . ?
H24H C242 H24I 109.5 . . ?
C24T C243 H24J 109.5 . . ?
C24T C243 H24K 109.5 . . ?
H24J C243 H24K 109.5 . . ?
C24T C243 H24L 109.5 . . ?
H24J C243 H24L 109.5 . . ?
H24K C243 H24L 109.5 . . ?
C24T C244 H24M 109.5 . . ?
C24T C244 H24N 109.5 . . ?
H24M C244 H24N 109.5 . . ?
C24T C244 H24O 109.5 . . ?
H24M C244 H24O 109.5 . . ?
H24N C244 H24O 109.5 . . ?
C24T C245 H24U 109.5 . . ?
C24T C245 H24V 109.5 . . ?
H24U C245 H24V 109.5 . . ?
C24T C245 H24W 109.5 . . ?
H24U C245 H24W 109.5 . . ?
H24V C245 H24W 109.5 . . ?
C24T C246 H24R 109.5 . . ?
C24T C246 H24S 109.5 . . ?
H24R C246 H24S 109.5 . . ?
C24T C246 H24T 109.5 . . ?
H24R C246 H24T 109.5 . . ?
H24S C246 H24T 109.5 . . ?

loop_
_geom_bond_atom_site_label_1
_geom_bond_atom_site_label_2
_geom_bond_distance
_geom_bond_site_symmetry_2
_geom_bond_publ_flag
N5 C6 1.3413(15) . ?
N5 N4 1.3652(13) . ?
N4 C7AA 1.3995(15) . ?
N4 C3A 1.3996(15) . ?
N7 C6 1.3363(15) . ?
N7 C7A 1.3772(15) . ?
N11 C3AA 1.3834(15) . ?
N11 C10A 1.4035(15) . ?
N11 C11A 1.4095(15) . ?
C61 C66 1.3962(16) . ?
C61 C62 1.3969(17) . ?
C61 C6 1.4904(16) . ?
C62 C63 1.3883(17) . ?
C62 H62 0.9500 . ?
C63 C64 1.3892(18) . ?
C63 H63 0.9500 . ?
C64 C65 1.3843(19) . ?
C64 H64 0.9500 . ?
C65 C66 1.3887(17) . ?
C65 H65 0.9500 . ?
C66 H66 0.9500 . ?
C7AA C7A 1.4108(16) . ?
C7AA C10A 1.4185(16) . ?
C7A C8 1.4032(17) . ?
C3A C3 1.3901(16) . ?
C3A C3AA 1.3905(16) . ?
C10A C10 1.3860(16) . ?
C3AA C15B 1.3846(16) . ?
C3 C2 1.4122(16) . ?
C3 H3 0.9500 . ?
C2 C1 1.3972(16) . ?
C2 C2T 1.5364(16) . ?
C1 C15B 1.4031(16) . ?
C1 H1 0.9500 . ?
C15B C15A 1.4529(16) . ?
C8 C9 1.3777(17) . ?
C8 H8 0.9500 . ?
C10 C9 1.3973(17) . ?
C10 H10 0.9500 . ?
C9 H9 0.9500 . ?
C11A C12 1.3902(17) . ?
C11A C15A 1.4148(16) . ?
C15A C15 1.3947(16) . ?
C12 C13 1.3885(17) . ?
C12 H12 0.9500 . ?
C13 C14 1.4019(17) . ?
C13 H13 0.9500 . ?
C14 C15 1.3949(16) . ?
C14 C24T 1.5334(16) . ?
C15 H15 0.9500 . ?
C2T C25 1.505(16) . ?
C2T C26 1.513(16) . ?
C2T C23 1.5275(17) . ?
C2T C21 1.5323(19) . ?
C2T C22 1.5403(18) . ?
C2T C24 1.572(16) . ?
C24T C245 1.337(9) . ?
C24T C241 1.504(2) . ?
C24T C242 1.5280(19) . ?
C24T C243 1.554(2) . ?
C24T C244 1.571(8) . ?
C24T C246 1.730(11) . ?
C21 H21A 0.9800 . ?
C21 H21B 0.9800 . ?
C21 H21C 0.9800 . ?
C22 H22A 0.9800 . ?
C22 H22B 0.9800 . ?
C22 H22C 0.9800 . ?
C23 H23A 0.9800 . ?
C23 H23B 0.9800 . ?
C23 H23C 0.9800 . ?
C24 H24A 0.9800 . ?
C24 H24B 0.9800 . ?
C24 H24C 0.9800 . ?
C25 H25A 0.9800 . ?
C25 H25B 0.9800 . ?
C25 H25C 0.9800 . ?
C26 H26A 0.9800 . ?
C26 H26B 0.9800 . ?
C26 H26C 0.9800 . ?
C241 H24D 0.9800 . ?
C241 H24E 0.9800 . ?
C241 H24F 0.9800 . ?
C242 H24G 0.9800 . ?
C242 H24H 0.9800 . ?
C242 H24I 0.9800 . ?
C243 H24J 0.9800 . ?
C243 H24K 0.9800 . ?
C243 H24L 0.9800 . ?
C244 H24M 0.9800 . ?
C244 H24N 0.9800 . ?
C244 H24O 0.9800 . ?
C245 H24U 0.9800 . ?
C245 H24V 0.9800 . ?
C245 H24W 0.9800 . ?
C246 H24R 0.9800 . ?
C246 H24S 0.9800 . ?
C246 H24T 0.9800 . ?

loop_
_geom_torsion_atom_site_label_1
_geom_torsion_atom_site_label_2
_geom_torsion_atom_site_label_3
_geom_torsion_atom_site_label_4
_geom_torsion
_geom_torsion_site_symmetry_1
_geom_torsion_site_symmetry_2
_geom_torsion_site_symmetry_3
_geom_torsion_site_symmetry_4
_geom_torsion_publ_flag
C6 N5 N4 C7AA -3.07(15) . . . . ?
C6 N5 N4 C3A 174.73(9) . . . . ?
C66 C61 C62 C63 0.90(18) . . . . ?
C6 C61 C62 C63 -179.28(11) . . . . ?
C61 C62 C63 C64 -0.2(2) . . . . ?
C62 C63 C64 C65 -0.6(2) . . . . ?
C63 C64 C65 C66 0.75(19) . . . . ?
C64 C65 C66 C61 -0.07(19) . . . . ?
C62 C61 C66 C65 -0.76(18) . . . . ?
C6 C61 C66 C65 179.42(11) . . . . ?
C7A N7 C6 N5 2.16(17) . . . . ?
C7A N7 C6 C61 -177.10(10) . . . . ?
N4 N5 C6 N7 0.12(17) . . . . ?
N4 N5 C6 C61 179.40(9) . . . . ?
C66 C61 C6 N7 1.22(16) . . . . ?
C62 C61 C6 N7 -178.59(11) . . . . ?
C66 C61 C6 N5 -178.13(10) . . . . ?
C62 C61 C6 N5 2.05(16) . . . . ?
N5 N4 C7AA C7A 3.45(15) . . . . ?
C3A N4 C7AA C7A -174.29(10) . . . . ?
N5 N4 C7AA C10A -177.43(10) . . . . ?
C3A N4 C7AA C10A 4.83(16) . . . . ?
C6 N7 C7A C8 178.64(10) . . . . ?
C6 N7 C7A C7AA -1.61(16) . . . . ?
N4 C7AA C7A N7 -0.97(16) . . . . ?
C10A C7AA C7A N7 179.90(10) . . . . ?
N4 C7AA C7A C8 178.78(10) . . . . ?
C10A C7AA C7A C8 -0.35(16) . . . . ?
N5 N4 C3A C3 -1.85(17) . . . . ?
C7AA N4 C3A C3 176.01(11) . . . . ?
N5 N4 C3A C3AA 178.01(10) . . . . ?
C7AA N4 C3A C3AA -4.12(15) . . . . ?
C3AA N11 C10A C10 171.80(11) . . . . ?
C11A N11 C10A C10 -2.1(2) . . . . ?
C3AA N11 C10A C7AA -6.52(15) . . . . ?
C11A N11 C10A C7AA 179.59(11) . . . . ?
N4 C7AA C10A C10 -177.75(10) . . . . ?
C7A C7AA C10A C10 1.33(17) . . . . ?
N4 C7AA C10A N11 0.67(16) . . . . ?
C7A C7AA C10A N11 179.75(10) . . . . ?
C10A N11 C3AA C15B -174.78(10) . . . . ?
C11A N11 C3AA C15B 0.62(13) . . . . ?
C10A N11 C3AA C3A 7.56(17) . . . . ?
C11A N11 C3AA C3A -177.04(11) . . . . ?
C3 C3A C3AA N11 177.83(10) . . . . ?
N4 C3A C3AA N11 -2.04(17) . . . . ?
C3 C3A C3AA C15B 0.42(17) . . . . ?
N4 C3A C3AA C15B -179.45(10) . . . . ?
C3AA C3A C3 C2 0.41(17) . . . . ?
N4 C3A C3 C2 -179.73(11) . . . . ?
C3A C3 C2 C1 -0.67(17) . . . . ?
C3A C3 C2 C2T 178.51(10) . . . . ?
C3 C2 C1 C15B 0.10(17) . . . . ?
C2T C2 C1 C15B -179.05(10) . . . . ?
N11 C3AA C15B C1 -178.70(10) . . . . ?
C3A C3AA C15B C1 -0.98(17) . . . . ?
N11 C3AA C15B C15A -0.25(13) . . . . ?
C3A C3AA C15B C15A 177.47(11) . . . . ?
C2 C1 C15B C3AA 0.70(17) . . . . ?
C2 C1 C15B C15A -177.16(12) . . . . ?
N7 C7A C8 C9 178.90(11) . . . . ?
C7AA C7A C8 C9 -0.85(17) . . . . ?
N11 C10A C10 C9 -179.41(11) . . . . ?
C7AA C10A C10 C9 -1.11(17) . . . . ?
C7A C8 C9 C10 1.09(18) . . . . ?
C10A C10 C9 C8 -0.08(18) . . . . ?
C3AA N11 C11A C12 178.07(13) . . . . ?
C10A N11 C11A C12 -7.6(2) . . . . ?
C3AA N11 C11A C15A -0.74(12) . . . . ?
C10A N11 C11A C15A 173.63(12) . . . . ?
C12 C11A C15A C15 1.69(17) . . . . ?
N11 C11A C15A C15 -179.34(10) . . . . ?
C12 C11A C15A C15B -178.38(11) . . . . ?
N11 C11A C15A C15B 0.60(13) . . . . ?
C3AA C15B C15A C15 179.70(12) . . . . ?
C1 C15B C15A C15 -2.2(2) . . . . ?
C3AA C15B C15A C11A -0.22(13) . . . . ?
C1 C15B C15A C11A 177.83(13) . . . . ?
N11 C11A C12 C13 179.06(12) . . . . ?
C15A C11A C12 C13 -2.26(18) . . . . ?
C11A C12 C13 C14 0.75(19) . . . . ?
C12 C13 C14 C15 1.36(19) . . . . ?
C12 C13 C14 C24T -175.16(12) . . . . ?
C11A C15A C15 C14 0.47(17) . . . . ?
C15B C15A C15 C14 -179.44(12) . . . . ?
C13 C14 C15 C15A -1.94(17) . . . . ?
C24T C14 C15 C15A 174.62(11) . . . . ?
C1 C2 C2T C25 168.1(16) . . . . ?
C3 C2 C2T C25 -11.0(16) . . . . ?
C1 C2 C2T C26 -56.3(11) . . . . ?
C3 C2 C2T C26 124.6(11) . . . . ?
C1 C2 C2T C23 -5.30(17) . . . . ?
C3 C2 C2T C23 175.54(11) . . . . ?
C1 C2 C2T C21 114.30(13) . . . . ?
C3 C2 C2T C21 -64.86(14) . . . . ?
C1 C2 C2T C22 -125.43(13) . . . . ?
C3 C2 C2T C22 55.41(14) . . . . ?
C1 C2 C2T C24 54.7(11) . . . . ?
C3 C2 C2T C24 -124.5(11) . . . . ?
C15 C14 C24T C245 -146.9(6) . . . . ?
C13 C14 C24T C245 29.6(6) . . . . ?
C15 C14 C24T C241 43.26(18) . . . . ?
C13 C14 C24T C241 -140.30(15) . . . . ?
C15 C14 C24T C242 164.85(12) . . . . ?
C13 C14 C24T C242 -18.72(18) . . . . ?
C15 C14 C24T C243 -77.87(16) . . . . ?
C13 C14 C24T C243 98.56(16) . . . . ?
C15 C14 C24T C244 1.3(4) . . . . ?
C13 C14 C24T C244 177.8(4) . . . . ?
C15 C14 C24T C246 97.3(6) . . . . ?
C13 C14 C24T C246 -86.3(5) . . . . ?
